data_7213052
loop_
_publ_author_name
'Larsen, Mogens'
'Krebs, Frederik C.'
'Harrit, Niels'
'J\/orgensen, Mikkel'

_publ_section_title
;
 Synthesis and conformational studies of a series of
 5,17-bis-aryl-25,26,27,28-tetrapropoxycalix[4]arenes: the influence of
 \p--\p interactions on the molecular structure
;
_journal_issue 8
_journal_name_full 'Journal of the Chemical Society, Perkin Transactions 2'
_journal_page_first 1749
_journal_paper_doi 10.1039/a901881f
_journal_year 1999
_chemical_formula_sum 'C62 H63 N O4'
_chemical_formula_weight 886.13
_chemical_name_systematic
; 
 5,17-bis(1-naphthyl)-25,26,27,28-tetrapropoxycalixarene 
;
_space_group_IT_number 2
_symmetry_cell_setting triclinic
_symmetry_space_group_name_Hall '-P 1'
_symmetry_space_group_name_H-M 'P -1'
_atom_sites_solution_hydrogens geom
_atom_sites_solution_primary direct
_atom_sites_solution_secondary difmap
_audit_creation_method SHELXL
_cell_angle_alpha 109.39(3)
_cell_angle_beta 98.08(3)
_cell_angle_gamma 99.64(3)
_cell_formula_units_Z 2
_cell_length_a 10.854(2)
_cell_length_b 12.946(3)
_cell_length_c 19.085(4)
_cell_measurement_temperature 120(2)
_cell_volume 2437.8(11)
_computing_cell_refinement 'SAINT Siemens'
_computing_data_collection 'SMART Siemens'
_computing_data_reduction 'SAINT Siemens'
_computing_molecular_graphics 'SHELXTL (Sheldrick)'
_computing_publication_material 'XCIF (Sheldrick)'
_computing_structure_refinement 'SHELXL-93 (Sheldrick, 1993)'
_computing_structure_solution 'SHELXS-86 (Sheldrick, 1990)'
_diffrn_ambient_temperature 293(2)
_diffrn_measurement_device_type 'Siemens SMART CCD'
_diffrn_measurement_method 'omega scan, frame data integration'
_diffrn_radiation_monochromator graphite
_diffrn_radiation_source 'fine-focus sealed tube'
_diffrn_radiation_type MoK\a
_diffrn_radiation_wavelength 0.71073
_diffrn_reflns_av_R_equivalents 0.0283
_diffrn_reflns_av_sigmaI/netI 0.0346
_diffrn_reflns_limit_h_max 13
_diffrn_reflns_limit_h_min -13
_diffrn_reflns_limit_k_max 16
_diffrn_reflns_limit_k_min -16
_diffrn_reflns_limit_l_max 23
_diffrn_reflns_limit_l_min -23
_diffrn_reflns_number 25543
_diffrn_reflns_theta_max 26.35
_diffrn_reflns_theta_min 1.16
_exptl_absorpt_coefficient_mu 0.074
_exptl_absorpt_correction_type empirical
_exptl_crystal_colour colorless
_exptl_crystal_density_diffrn 1.207
_exptl_crystal_description block
_exptl_crystal_F_000 948
_exptl_crystal_size_max 0.50
_exptl_crystal_size_mid 0.25
_exptl_crystal_size_min 0.18
_refine_diff_density_max 0.466
_refine_diff_density_min -0.359
_refine_diff_density_rms 0.043
_refine_ls_extinction_method none
_refine_ls_goodness_of_fit_all 1.029
_refine_ls_goodness_of_fit_obs 1.063
_refine_ls_matrix_type full
_refine_ls_number_parameters 651
_refine_ls_number_reflns 9889
_refine_ls_number_restraints 0
_refine_ls_restrained_S_all 1.030
_refine_ls_restrained_S_obs 1.063
_refine_ls_R_factor_all 0.0754
_refine_ls_R_factor_obs 0.0512
_refine_ls_shift/esd_max 0.187
_refine_ls_shift/esd_mean 0.013
_refine_ls_structure_factor_coef Fsqd
_refine_ls_weighting_details 'w=1/[\s^2^(Fo^2^)+(0.0612P)^2^+1.2954P] where P=(Fo^2^+2Fc^2^)/3'
_refine_ls_weighting_scheme calc
_refine_ls_wR_factor_all 0.1431
_refine_ls_wR_factor_obs 0.1252
_reflns_number_observed 7264
_reflns_number_total 9892
_reflns_observed_criterion >2sigma(I)
_cod_data_source_file 901881fsup1.cif
_cod_data_source_block compound3
_cod_depositor_comments
;
The following automatic conversions were performed:

'_refine_ls_weighting_scheme' value 'calc
w=1/[\s^2^(Fo^2^)+(0.0612P)^2^+1.2954P] where P=(Fo^2^+2Fc^2^)/3' was
changed to 'calc'. New tag '_refine_ls_weighting_details' was
created. The value of the new tag was set to
'w=1/[\s^2^(Fo^2^)+(0.0612P)^2^+1.2954P] where P=(Fo^2^+2Fc^2^)/3'.

Automatic conversion script
Id: cif_fix_values 3143 2015-03-26 13:38:13Z robertas 
;
_cod_original_cell_volume 2437.8(8)
_cod_original_sg_symbol_H-M P-1
_cod_database_code 7213052

loop_
_symmetry_equiv_pos_as_xyz
'x, y, z'
'-x, -y, -z'

loop_
_atom_site_aniso_label
_atom_site_aniso_U_11
_atom_site_aniso_U_22
_atom_site_aniso_U_33
_atom_site_aniso_U_23
_atom_site_aniso_U_13
_atom_site_aniso_U_12
O1 0.0428(8) 0.0252(7) 0.0326(7) 0.0141(6) -0.0061(6) -0.0039(6)
O2 0.0317(7) 0.0245(7) 0.0342(7) 0.0069(5) 0.0144(6) 0.0041(5)
O3 0.0243(6) 0.0238(6) 0.0293(7) 0.0114(5) -0.0029(5) 0.0002(5)
O4 0.0269(6) 0.0261(7) 0.0250(6) 0.0065(5) 0.0048(5) 0.0059(5)
C1 0.0312(10) 0.0396(11) 0.0247(9) 0.0161(8) 0.0010(8) 0.0005(8)
C2 0.0275(9) 0.0306(10) 0.0202(8) 0.0125(7) -0.0016(7) 0.0027(7)
C3 0.0298(9) 0.0258(9) 0.0195(8) 0.0079(7) 0.0001(7) 0.0065(7)
C4 0.0280(9) 0.0252(9) 0.0249(9) 0.0111(7) 0.0008(7) 0.0051(7)
C5 0.0313(10) 0.0275(10) 0.0271(9) 0.0114(8) 0.0053(7) 0.0063(8)
C6 0.0376(10) 0.0255(9) 0.0231(9) 0.0104(7) 0.0019(8) 0.0071(8)
C7 0.0343(10) 0.0248(9) 0.0224(9) 0.0112(7) -0.0051(7) -0.0005(8)
C8 0.0486(12) 0.0247(10) 0.0301(10) 0.0102(8) 0.0060(9) 0.0117(9)
C9 0.0375(10) 0.0186(9) 0.0239(9) 0.0034(7) 0.0057(8) 0.0093(7)
C10 0.0264(9) 0.0299(10) 0.0331(10) 0.0056(8) 0.0029(8) 0.0095(8)
C11 0.0269(9) 0.0329(10) 0.0353(10) 0.0086(8) 0.0115(8) 0.0052(8)
C12 0.0328(10) 0.0267(9) 0.0259(9) 0.0084(7) 0.0097(8) 0.0065(8)
C13 0.0276(9) 0.0191(8) 0.0211(8) 0.0005(7) 0.0042(7) 0.0057(7)
C14 0.0269(9) 0.0185(8) 0.0225(8) 0.0019(7) 0.0089(7) 0.0055(7)
C15 0.0280(9) 0.0262(9) 0.0242(9) 0.0052(7) 0.0028(7) 0.0057(7)
C16 0.0246(9) 0.0227(9) 0.0216(8) 0.0089(7) 0.0019(7) 0.0063(7)
C17 0.0226(8) 0.0248(9) 0.0258(9) 0.0104(7) 0.0048(7) 0.0044(7)
C18 0.0246(9) 0.0232(9) 0.0245(9) 0.0090(7) 0.0018(7) 0.0057(7)
C19 0.0269(9) 0.0248(9) 0.0258(9) 0.0077(7) 0.0056(7) 0.0110(7)
C20 0.0202(8) 0.0271(9) 0.0284(9) 0.0142(7) 0.0027(7) 0.0072(7)
C21 0.0219(8) 0.0210(8) 0.0254(9) 0.0113(7) 0.0001(7) 0.0029(7)
C22 0.0212(9) 0.0328(10) 0.0369(10) 0.0163(8) 0.0071(7) 0.0093(7)
C23 0.0226(9) 0.0334(10) 0.0338(10) 0.0126(8) 0.0122(8) 0.0082(8)
C24 0.0402(11) 0.0352(11) 0.0493(13) 0.0142(10) 0.0235(10) 0.0174(9)
C25 0.0562(14) 0.0384(12) 0.0399(12) 0.0015(10) 0.0248(11) 0.0112(10)
C26 0.0428(12) 0.0449(12) 0.0258(10) 0.0049(9) 0.0108(9) 0.0033(10)
C27 0.0268(9) 0.0349(10) 0.0266(9) 0.0099(8) 0.0092(7) 0.0019(8)
C28 0.0220(8) 0.0292(9) 0.0258(9) 0.0082(7) 0.0088(7) 0.0052(7)
C29 0.0245(9) 0.0232(9) 0.0370(10) 0.0079(8) 0.0027(8) 0.0079(7)
C30 0.0326(10) 0.0306(10) 0.0387(11) 0.0057(9) 0.0018(8) 0.0082(8)
C31 0.0362(11) 0.0308(11) 0.0487(13) -0.0026(10) -0.0032(10) 0.0058(9)
C32 0.0314(11) 0.0228(10) 0.071(2) -0.0022(10) 0.0013(11) 0.0057(8)
C33 0.0284(10) 0.0261(10) 0.073(2) 0.0179(10) 0.0172(10) 0.0128(8)
C34 0.0407(12) 0.0300(12) 0.089(2) 0.0238(12) 0.0258(13) 0.0112(10)
C35 0.0516(14) 0.0443(14) 0.101(2) 0.0493(15) 0.0439(15) 0.0237(11)
C36 0.0458(12) 0.0502(14) 0.0601(14) 0.0335(12) 0.0264(11) 0.0249(11)
C37 0.0299(10) 0.0342(11) 0.0510(12) 0.0229(10) 0.0144(9) 0.0127(8)
C38 0.0232(9) 0.0244(9) 0.0470(11) 0.0137(8) 0.0090(8) 0.0103(7)
C39 0.0275(9) 0.0219(9) 0.0294(9) 0.0085(7) 0.0066(7) 0.0087(7)
C40 0.0346(10) 0.0259(10) 0.0284(9) 0.0088(8) 0.0072(8) 0.0045(8)
C41 0.0422(11) 0.0313(11) 0.0414(11) 0.0181(9) 0.0105(9) 0.0027(9)
C42 0.0348(10) 0.0236(10) 0.0438(12) 0.0116(9) 0.0054(9) 0.0016(8)
C43 0.0300(9) 0.0221(9) 0.0362(10) 0.0084(8) 0.0031(8) 0.0076(7)
C44 0.0366(11) 0.0278(10) 0.0384(11) 0.0072(9) -0.0026(9) 0.0039(8)
C45 0.0452(12) 0.0359(11) 0.0291(10) 0.0040(9) -0.0018(9) 0.0078(9)
C46 0.0423(11) 0.0395(11) 0.0306(10) 0.0133(9) 0.0073(9) 0.0134(9)
C47 0.0314(10) 0.0245(9) 0.0298(9) 0.0094(8) 0.0056(8) 0.0093(8)
C48 0.0254(9) 0.0243(9) 0.0312(10) 0.0092(8) 0.0045(7) 0.0095(7)
C49 0.0547(13) 0.0330(11) 0.0374(11) 0.0206(9) 0.0016(10) 0.0017(10)
C50A 0.039(3) 0.024(3) 0.060(4) 0.015(3) 0.019(3) 0.006(2)
C51A 0.064(4) 0.044(3) 0.047(3) 0.023(3) 0.001(3) 0.016(3)
C50B 0.086(7) 0.042(4) 0.057(4) 0.032(3) 0.005(4) -0.003(4)
C51B 0.029(3) 0.061(3) 0.088(4) 0.042(3) 0.015(3) 0.008(2)
C52 0.030(2) 0.034(3) 0.033(3) 0.008(2) 0.005(2) 0.000(2)
C53 0.047(2) 0.028(3) 0.043(2) 0.009(2) 0.013(2) 0.002(2)
C54 0.059(5) 0.032(4) 0.056(6) 0.001(4) 0.007(4) -0.003(3)
C52A 0.034(2) 0.024(3) 0.030(3) 0.009(2) 0.009(2) 0.001(2)
C53A 0.044(3) 0.036(3) 0.035(3) 0.006(3) -0.002(2) -0.006(2)
C54A 0.075(8) 0.036(5) 0.053(6) 0.008(4) -0.009(5) -0.019(5)
C55 0.0241(9) 0.0312(10) 0.0265(9) 0.0123(8) 0.0013(7) 0.0040(7)
C56 0.0328(10) 0.0345(11) 0.0357(11) 0.0095(9) -0.0035(8) -0.0014(8)
C57 0.0398(12) 0.0573(15) 0.0347(11) 0.0136(11) -0.0076(9) -0.0046(10)
C58 0.0291(10) 0.0327(11) 0.0431(11) 0.0125(9) 0.0017(8) 0.0031(8)
C59 0.0603(15) 0.0324(12) 0.0469(13) 0.0114(10) 0.0097(11) 0.0057(10)
C60 0.078(2) 0.0333(14) 0.085(2) 0.0092(13) 0.008(2) -0.0062(13)
N1 0.075(3) 0.079(4) 0.074(3) 0.041(3) -0.002(3) 0.021(3)
C61 0.030(2) 0.052(3) 0.051(3) 0.032(2) 0.006(2) 0.012(2)
C62 0.050(3) 0.035(3) 0.092(4) 0.021(3) 0.044(3) 0.014(2)

loop_
_atom_site_label
_atom_site_type_symbol
_atom_site_fract_x
_atom_site_fract_y
_atom_site_fract_z
_atom_site_U_iso_or_equiv
_atom_site_thermal_displace_type
_atom_site_occupancy
_atom_site_calc_flag
_atom_site_refinement_flags
_atom_site_disorder_group
O1 O 0.55842(13) 0.26806(11) 0.19843(7) 0.0355(3) Uani 1 d . .
O2 O 0.57228(12) 0.24894(10) 0.36510(7) 0.0306(3) Uani 1 d . .
O3 O 0.82973(11) 0.13913(10) 0.41991(7) 0.0269(3) Uani 1 d . .
O4 O 0.77794(11) 0.12634(10) 0.24365(7) 0.0268(3) Uani 1 d . .
C1 C 0.6324(2) 0.0795(2) 0.09768(10) 0.0322(4) Uani 1 d . .
H1A H 0.6115 0.0623 0.0433 0.039 Uiso 1 calc . .
H1B H 0.6820 0.1565 0.1216 0.039 Uiso 1 calc . .
C2 C 0.5095(2) 0.0690(2) 0.12697(9) 0.0264(4) Uani 1 d . .
C3 C 0.4257(2) -0.03577(15) 0.10424(9) 0.0256(4) Uani 1 d . .
H3 H 0.4469 -0.0986 0.0720 0.031 Uiso 1 calc . .
C4 C 0.3107(2) -0.04903(15) 0.12856(10) 0.0262(4) Uani 1 d . .
C5 C 0.2849(2) 0.0452(2) 0.18066(10) 0.0284(4) Uani 1 d . .
H5 H 0.2097 0.0374 0.1984 0.034 Uiso 1 calc . .
C6 C 0.3683(2) 0.15077(15) 0.20699(10) 0.0288(4) Uani 1 d . .
C7 C 0.4782(2) 0.16242(15) 0.17717(10) 0.0286(4) Uani 1 d . .
C8 C 0.3415(2) 0.2458(2) 0.27097(11) 0.0342(4) Uani 1 d . .
H8A H 0.2589 0.2599 0.2557 0.041 Uiso 1 calc . .
H8B H 0.4065 0.3142 0.2837 0.041 Uiso 1 calc . .
C9 C 0.3429(2) 0.20964(14) 0.33910(10) 0.0275(4) Uani 1 d . .
C10 C 0.2297(2) 0.1662(2) 0.35646(11) 0.0313(4) Uani 1 d . .
H10 H 0.1521 0.1706 0.3313 0.038 Uiso 1 calc . .
C11 C 0.2309(2) 0.1167(2) 0.41049(11) 0.0324(4) Uani 1 d . .
H11 H 0.1547 0.0905 0.4226 0.039 Uiso 1 calc . .
C12 C 0.3451(2) 0.1061(2) 0.44645(10) 0.0284(4) Uani 1 d . .
H12 H 0.3449 0.0707 0.4816 0.034 Uiso 1 calc . .
C13 C 0.4607(2) 0.14780(14) 0.43065(9) 0.0245(4) Uani 1 d . .
C14 C 0.4581(2) 0.20417(14) 0.37956(9) 0.0237(4) Uani 1 d . .
C15 C 0.5844(2) 0.12355(15) 0.46136(10) 0.0275(4) Uani 1 d . .
H15A H 0.5760 0.1049 0.5059 0.033 Uiso 1 calc . .
H15B H 0.6526 0.1905 0.4768 0.033 Uiso 1 calc . .
C16 C 0.6195(2) 0.02683(14) 0.40252(9) 0.0230(4) Uani 1 d . .
C17 C 0.5318(2) -0.07674(14) 0.36672(10) 0.0243(4) Uani 1 d . .
H17 H 0.4514 -0.0850 0.3785 0.029 Uiso 1 calc . .
C18 C 0.5611(2) -0.16785(14) 0.31399(10) 0.0243(4) Uani 1 d . .
C19 C 0.6784(2) -0.15121(15) 0.29288(10) 0.0256(4) Uani 1 d . .
H19 H 0.6983 -0.2107 0.2565 0.031 Uiso 1 calc . .
C20 C 0.7667(2) -0.04806(15) 0.32471(10) 0.0242(4) Uani 1 d . .
C21 C 0.7384(2) 0.03866(14) 0.38242(9) 0.0228(4) Uani 1 d . .
C22 C 0.8845(2) -0.0301(2) 0.29128(11) 0.0288(4) Uani 1 d . .
H22A H 0.9354 0.0460 0.3177 0.035 Uiso 1 calc . .
H22B H 0.9368 -0.0821 0.2966 0.035 Uiso 1 calc . .
C23 C 0.8388(2) -0.0505(2) 0.20794(11) 0.0289(4) Uani 1 d . .
C24 C 0.8402(2) -0.1500(2) 0.15026(13) 0.0393(5) Uani 1 d . .
H24 H 0.8815 -0.2015 0.1619 0.047 Uiso 1 calc . .
C25 C 0.7805(2) -0.1732(2) 0.07553(13) 0.0466(6) Uani 1 d . .
H25 H 0.7843 -0.2390 0.0374 0.056 Uiso 1 calc . .
C26 C 0.7157(2) -0.0991(2) 0.05767(11) 0.0404(5) Uani 1 d . .
H26 H 0.6739 -0.1165 0.0078 0.049 Uiso 1 calc . .
C27 C 0.7121(2) 0.0014(2) 0.11352(10) 0.0300(4) Uani 1 d . .
C28 C 0.7781(2) 0.02591(15) 0.18757(10) 0.0258(4) Uani 1 d . .
C29 C 0.2156(2) -0.15900(15) 0.09748(11) 0.0291(4) Uani 1 d . .
C30 C 0.1721(2) -0.2089(2) 0.01982(12) 0.0363(5) Uani 1 d . .
H30 H 0.2075 -0.1758 -0.0114 0.044 Uiso 1 calc . .
C31 C 0.0756(2) -0.3084(2) -0.01342(13) 0.0446(5) Uani 1 d . .
H31 H 0.0474 -0.3400 -0.0659 0.053 Uiso 1 calc . .
C32 C 0.0240(2) -0.3579(2) 0.03104(15) 0.0477(6) Uani 1 d . .
H32 H -0.0420 -0.4221 0.0089 0.057 Uiso 1 calc . .
C33 C 0.0686(2) -0.3137(2) 0.11096(14) 0.0409(5) Uani 1 d . .
C34 C 0.0195(2) -0.3678(2) 0.1574(2) 0.0510(6) Uani 1 d . .
H34 H -0.0434 -0.4342 0.1353 0.061 Uiso 1 calc . .
C35 C 0.0621(2) -0.3248(2) 0.2339(2) 0.0551(7) Uani 1 d . .
H35 H 0.0286 -0.3621 0.2635 0.066 Uiso 1 calc . .
C36 C 0.1576(2) -0.2231(2) 0.26910(14) 0.0451(5) Uani 1 d . .
H36 H 0.1856 -0.1935 0.3216 0.054 Uiso 1 calc . .
C37 C 0.2083(2) -0.1686(2) 0.22566(12) 0.0351(4) Uani 1 d . .
H37 H 0.2717 -0.1027 0.2489 0.042 Uiso 1 calc . .
C38 C 0.1652(2) -0.2115(2) 0.14564(11) 0.0306(4) Uani 1 d . .
C39 C 0.4693(2) -0.27984(14) 0.28347(10) 0.0260(4) Uani 1 d . .
C40 C 0.4271(2) -0.3258(2) 0.33425(10) 0.0302(4) Uani 1 d . .
H40 H 0.4570 -0.2864 0.3861 0.036 Uiso 1 calc . .
C41 C 0.3397(2) -0.4308(2) 0.30901(12) 0.0376(5) Uani 1 d . .
H41 H 0.3121 -0.4595 0.3443 0.045 Uiso 1 calc . .
C42 C 0.2953(2) -0.4905(2) 0.23332(12) 0.0352(4) Uani 1 d . .
H42 H 0.2372 -0.5596 0.2172 0.042 Uiso 1 calc . .
C43 C 0.3369(2) -0.44828(15) 0.17877(11) 0.0302(4) Uani 1 d . .
C44 C 0.2950(2) -0.5107(2) 0.09990(12) 0.0371(5) Uani 1 d . .
H44 H 0.2384 -0.5806 0.0835 0.044 Uiso 1 calc . .
C45 C 0.3357(2) -0.4708(2) 0.04729(11) 0.0400(5) Uani 1 d . .
H45 H 0.3083 -0.5137 -0.0043 0.048 Uiso 1 calc . .
C46 C 0.4193(2) -0.3642(2) 0.07158(11) 0.0369(5) Uani 1 d . .
H46 H 0.4461 -0.3366 0.0357 0.044 Uiso 1 calc . .
C47 C 0.4618(2) -0.30043(15) 0.14758(10) 0.0284(4) Uani 1 d . .
H47 H 0.5156 -0.2295 0.1625 0.034 Uiso 1 calc . .
C48 C 0.4248(2) -0.34116(15) 0.20353(10) 0.0269(4) Uani 1 d . .
C49 C 0.5218(2) 0.3256(2) 0.14833(12) 0.0416(5) Uani 1 d . .
H49A H 0.4312 0.3241 0.1429 0.050 Uiso 1 calc . 1
H49B H 0.5380 0.2882 0.0985 0.050 Uiso 1 calc . 1
C50A C 0.5973(7) 0.4441(5) 0.1809(5) 0.0405(15) Uani 0.481(8) d P 1
H50A H 0.6314 0.4519 0.1382 0.049 Uiso 0.48 calc P 1
H50B H 0.5305 0.4857 0.1848 0.049 Uiso 0.48 calc P 1
C51A C 0.6786(5) 0.5047(4) 0.2326(3) 0.051(2) Uani 0.481(8) d P 1
H51A H 0.6966 0.5779 0.2294 0.076 Uiso 0.48 calc P 1
H51B H 0.7543 0.4755 0.2316 0.076 Uiso 0.48 calc P 1
H51C H 0.6513 0.5101 0.2792 0.076 Uiso 0.48 calc P 1
C50B C 0.6377(11) 0.4195(7) 0.1560(5) 0.062(2) Uani 0.519(8) d P 2
H50C H 0.6286 0.4182 0.1044 0.074 Uiso 0.52 calc P 2
H50D H 0.6115 0.4868 0.1838 0.074 Uiso 0.52 calc P 2
C51B C 0.7360(5) 0.4434(5) 0.1751(3) 0.055(2) Uani 0.519(8) d P 2
H51D H 0.7683 0.5119 0.1677 0.083 Uiso 0.52 calc P 2
H51E H 0.7742 0.3853 0.1472 0.083 Uiso 0.52 calc P 2
H51F H 0.7567 0.4554 0.2282 0.083 Uiso 0.52 calc P 2
C52 C 0.6461(4) 0.3542(4) 0.4303(3) 0.0346(12) Uani 0.530(7) d P 1
H52A H 0.6272 0.3504 0.4777 0.041 Uiso 0.53 calc P 1
H52B H 0.7371 0.3601 0.4331 0.041 Uiso 0.53 calc P 1
C53 C 0.6107(4) 0.4555(4) 0.4192(2) 0.0405(14) Uani 0.530(7) d P 1
H53A H 0.5201 0.4503 0.4178 0.049 Uiso 0.53 calc P 1
H53B H 0.6269 0.4575 0.3709 0.049 Uiso 0.53 calc P 1
C54 C 0.6861(13) 0.5621(11) 0.4822(7) 0.055(2) Uani 0.530(7) d P 1
H54A H 0.6617 0.6256 0.4737 0.082 Uiso 0.53 calc P 1
H54B H 0.7757 0.5679 0.4831 0.082 Uiso 0.53 calc P 1
H54C H 0.6690 0.5608 0.5300 0.082 Uiso 0.53 calc P 1
C52A C 0.6001(4) 0.3697(4) 0.3905(3) 0.0301(14) Uani 0.470(7) d P 2
H52C H 0.5211 0.3952 0.3879 0.036 Uiso 0.47 calc P 2
H52D H 0.6488 0.3949 0.3579 0.036 Uiso 0.47 calc P 2
C53A C 0.6762(5) 0.4186(5) 0.4714(3) 0.043(2) Uani 0.470(7) d P 2
H53C H 0.7520 0.3885 0.4743 0.052 Uiso 0.47 calc P 2
H53D H 0.6251 0.3967 0.5041 0.052 Uiso 0.47 calc P 2
C54A C 0.7156(16) 0.5469(13) 0.4992(9) 0.063(3) Uani 0.470(7) d P 2
H54D H 0.7635 0.5758 0.5506 0.095 Uiso 0.47 calc P 2
H54E H 0.6406 0.5768 0.4970 0.095 Uiso 0.47 calc P 2
H54F H 0.7675 0.5686 0.4673 0.095 Uiso 0.47 calc P 2
C55 C 0.9095(2) 0.1365(2) 0.48559(10) 0.0275(4) Uani 1 d . .
H55A H 0.9550 0.0770 0.4705 0.033 Uiso 1 calc . .
H55B H 0.8575 0.1216 0.5200 0.033 Uiso 1 calc . .
C56 C 1.0035(2) 0.2483(2) 0.52480(11) 0.0375(5) Uani 1 d . .
H56A H 0.9575 0.3064 0.5437 0.045 Uiso 1 calc . .
H56B H 1.0487 0.2663 0.4884 0.045 Uiso 1 calc . .
C57 C 1.0996(2) 0.2473(2) 0.59063(12) 0.0484(6) Uani 1 d . .
H57A H 1.1579 0.3196 0.6143 0.073 Uiso 1 calc . .
H57B H 1.1463 0.1908 0.5720 0.073 Uiso 1 calc . .
H57C H 1.0552 0.2308 0.6271 0.073 Uiso 1 calc . .
C58 C 0.8853(2) 0.2138(2) 0.25017(12) 0.0364(5) Uani 1 d . .
H58A H 0.8765 0.2314 0.2044 0.044 Uiso 1 calc . .
H58B H 0.9639 0.1883 0.2563 0.044 Uiso 1 calc . .
C59 C 0.8906(2) 0.3159(2) 0.31704(13) 0.0481(6) Uani 1 d . .
H59A H 0.8998 0.2977 0.3626 0.058 Uiso 1 calc . .
H59B H 0.8110 0.3399 0.3110 0.058 Uiso 1 calc . .
C60 C 1.0018(3) 0.4119(2) 0.3261(2) 0.0721(8) Uani 1 d . .
H60A H 1.0025 0.4764 0.3696 0.108 Uiso 1 calc . .
H60B H 0.9921 0.4310 0.2815 0.108 Uiso 1 calc . .
H60C H 1.0808 0.3889 0.3330 0.108 Uiso 1 calc . .
N1 N 0.1026(5) 0.2231(5) 0.1238(3) 0.0744(14) Uani 0.50 d P .
C61 C 0.0652(4) 0.1420(4) 0.0833(3) 0.0404(10) Uani 0.50 d P .
C62 C 0.0240(5) 0.0268(4) 0.0303(3) 0.0560(14) Uani 0.50 d P .
H62A H -0.0287 0.0242 -0.0154 0.084 Uiso 0.50 calc P .
H62B H -0.0242 -0.0181 0.0528 0.084 Uiso 0.50 calc P .
H62C H 0.0974 -0.0021 0.0184 0.084 Uiso 0.50 calc P .

loop_
_atom_type_symbol
_atom_type_description
_atom_type_scat_dispersion_real
_atom_type_scat_dispersion_imag
_atom_type_scat_source
C C 0.0033 0.0016 'International Tables Vol C Tables 4.2.6.8 and 6.1.1.4'
H H 0.0000 0.0000 'International Tables Vol C Tables 4.2.6.8 and 6.1.1.4'
N N 0.0061 0.0033 'International Tables Vol C Tables 4.2.6.8 and 6.1.1.4'
O O 0.0106 0.0060 'International Tables Vol C Tables 4.2.6.8 and 6.1.1.4'

loop_
_geom_angle_atom_site_label_1
_geom_angle_atom_site_label_2
_geom_angle_atom_site_label_3
_geom_angle
C7 O1 C49 111.64(14)
C14 O2 C52A 112.8(2)
C14 O2 C52 111.9(2)
C21 O3 C55 111.57(13)
C28 O4 C58 111.11(14)
C27 C1 C2 112.11(15)
C3 C2 C7 118.6(2)
C3 C2 C1 119.9(2)
C7 C2 C1 121.6(2)
C2 C3 C4 121.8(2)
C5 C4 C3 117.9(2)
C5 C4 C29 120.8(2)
C3 C4 C29 121.3(2)
C6 C5 C4 122.1(2)
C5 C6 C7 118.3(2)
C5 C6 C8 118.7(2)
C7 C6 C8 122.8(2)
O1 C7 C2 119.4(2)
O1 C7 C6 119.6(2)
C2 C7 C6 121.0(2)
C6 C8 C9 107.40(14)
C10 C9 C14 117.8(2)
C10 C9 C8 121.2(2)
C14 C9 C8 120.3(2)
C11 C10 C9 121.1(2)
C12 C11 C10 120.1(2)
C11 C12 C13 120.8(2)
C12 C13 C14 118.2(2)
C12 C13 C15 121.5(2)
C14 C13 C15 120.1(2)
O2 C14 C13 118.8(2)
O2 C14 C9 119.3(2)
C13 C14 C9 121.7(2)
C13 C15 C16 111.78(14)
C21 C16 C17 118.2(2)
C21 C16 C15 121.6(2)
C17 C16 C15 120.3(2)
C18 C17 C16 122.1(2)
C17 C18 C19 118.0(2)
C17 C18 C39 119.9(2)
C19 C18 C39 122.1(2)
C20 C19 C18 121.9(2)
C19 C20 C21 118.3(2)
C19 C20 C22 119.3(2)
C21 C20 C22 122.2(2)
O3 C21 C16 119.3(2)
O3 C21 C20 119.5(2)
C16 C21 C20 121.2(2)
C23 C22 C20 107.70(14)
C24 C23 C28 117.7(2)
C24 C23 C22 122.2(2)
C28 C23 C22 119.6(2)
C25 C24 C23 120.8(2)
C26 C25 C24 120.3(2)
C25 C26 C27 120.8(2)
C26 C27 C28 118.1(2)
C26 C27 C1 122.2(2)
C28 C27 C1 119.6(2)
O4 C28 C27 119.0(2)
O4 C28 C23 118.7(2)
C27 C28 C23 122.2(2)
C30 C29 C38 119.5(2)
C30 C29 C4 118.5(2)
C38 C29 C4 122.0(2)
C29 C30 C31 121.8(2)
C32 C31 C30 119.8(2)
C31 C32 C33 121.1(2)
C34 C33 C32 121.5(2)
C34 C33 C38 119.0(2)
C32 C33 C38 119.5(2)
C35 C34 C33 121.2(2)
C34 C35 C36 120.4(2)
C37 C36 C35 120.0(2)
C36 C37 C38 120.8(2)
C37 C38 C29 123.2(2)
C37 C38 C33 118.6(2)
C29 C38 C33 118.1(2)
C40 C39 C48 119.3(2)
C40 C39 C18 118.7(2)
C48 C39 C18 121.9(2)
C39 C40 C41 121.5(2)
C42 C41 C40 120.4(2)
C41 C42 C43 120.5(2)
C44 C43 C42 121.3(2)
C44 C43 C48 118.9(2)
C42 C43 C48 119.7(2)
C45 C44 C43 121.5(2)
C44 C45 C46 119.6(2)
C47 C46 C45 120.9(2)
C46 C47 C48 120.9(2)
C47 C48 C43 118.2(2)
C47 C48 C39 123.3(2)
C43 C48 C39 118.5(2)
O1 C49 C50A 109.0(3)
O1 C49 C50B 108.6(3)
C51A C50A C49 140.7(6)
C51B C50B C49 140.8(7)
C53 C52 O2 110.0(4)
C52 C53 C54 111.2(5)
O2 C52A C53A 109.1(4)
C52A C53A C54A 111.0(6)
O3 C55 C56 109.02(15)
C55 C56 C57 111.6(2)
O4 C58 C59 109.3(2)
C58 C59 C60 111.6(2)
N1 C61 C62 174.6(5)

loop_
_geom_bond_atom_site_label_1
_geom_bond_atom_site_label_2
_geom_bond_distance
O1 C7 1.388(2)
O1 C49 1.447(2)
O2 C14 1.382(2)
O2 C52A 1.439(5)
O2 C52 1.508(5)
O3 C21 1.392(2)
O3 C55 1.434(2)
O4 C28 1.383(2)
O4 C58 1.442(2)
C1 C27 1.511(3)
C1 C2 1.520(3)
C2 C3 1.393(3)
C2 C7 1.399(3)
C3 C4 1.395(3)
C4 C5 1.394(3)
C4 C29 1.489(3)
C5 C6 1.393(3)
C6 C7 1.399(3)
C6 C8 1.520(3)
C8 C9 1.520(3)
C9 C10 1.394(3)
C9 C14 1.400(3)
C10 C11 1.383(3)
C11 C12 1.381(3)
C12 C13 1.394(3)
C13 C14 1.398(2)
C13 C15 1.513(2)
C15 C16 1.523(2)
C16 C21 1.396(2)
C16 C17 1.397(2)
C17 C18 1.390(2)
C18 C19 1.393(2)
C18 C39 1.492(2)
C19 C20 1.393(3)
C20 C21 1.399(3)
C20 C22 1.524(2)
C22 C23 1.517(3)
C23 C24 1.393(3)
C23 C28 1.402(3)
C24 C25 1.391(3)
C25 C26 1.382(3)
C26 C27 1.392(3)
C27 C28 1.397(3)
C29 C30 1.379(3)
C29 C38 1.427(3)
C30 C31 1.406(3)
C31 C32 1.348(3)
C32 C33 1.417(3)
C33 C34 1.407(3)
C33 C38 1.432(3)
C34 C35 1.356(4)
C35 C36 1.421(4)
C36 C37 1.369(3)
C37 C38 1.417(3)
C39 C40 1.386(3)
C39 C48 1.432(3)
C40 C41 1.409(3)
C41 C42 1.362(3)
C42 C43 1.420(3)
C43 C44 1.415(3)
C43 C48 1.432(3)
C44 C45 1.365(3)
C45 C46 1.407(3)
C46 C47 1.374(3)
C47 C48 1.415(3)
C49 C50A 1.488(7)
C49 C50B 1.549(9)
C50A C51A 1.173(9)
C50B C51B 1.036(10)
C52 C53 1.498(7)
C53 C54 1.504(14)
C52A C53A 1.511(8)
C53A C54A 1.53(2)
C55 C56 1.506(3)
C56 C57 1.521(3)
C58 C59 1.488(3)
C59 C60 1.526(4)
N1 C61 1.047(6)
C61 C62 1.447(7)
